data_4311532
loop_
_publ_author_name
'Yu-Bin Dong'
'Xia Zhao'
'Ru-Qi Huang'
'Mark D. Smith'
'Hans-Conrad zur Loye'

_publ_section_title
;
 New Ag(I)-Containing Coordination Polymers Generated from Multidentate
 Schiff-Base Ligands
;
_journal_name_full 'Inorganic Chemistry'
_journal_page_first 5603
_journal_page_last 5612
_journal_paper_doi 10.1021/ic049787a
_journal_volume 43
_journal_year 2004
_chemical_formula_sum 'C14.5 H18 Ag F6 N6 O0.5 P'
_chemical_formula_weight 537.19
_chemical_name_systematic
; 
 ? 
;
_space_group_IT_number 43
_symmetry_cell_setting orthorhombic
_symmetry_space_group_name_Hall 'F 2 -2d'
_symmetry_space_group_name_H-M 'F d d 2'
_atom_sites_solution_hydrogens geom
_atom_sites_solution_primary direct
_atom_sites_solution_secondary difmap
_audit_creation_method SHELXL-97
_cell_angle_alpha 90.00
_cell_angle_beta 90.00
_cell_angle_gamma 90.00
_cell_formula_units_Z 16
_cell_length_a 20.7255(11)
_cell_length_b 46.166(2)
_cell_length_c 8.4332(4)
_cell_measurement_reflns_used 7516
_cell_measurement_temperature 150.0(2)
_cell_measurement_theta_max 26.383
_cell_measurement_theta_min 2.642
_cell_volume 8069.0(7)
_computing_cell_refinement 'SAINT+ NT V6.02a (Bruker, 1998)'
_computing_data_collection 'SMART NT V5.625 (Bruker, 1998)'
_computing_data_reduction 'SAINT+ NT V6.02a'
_computing_molecular_graphics 'SHELXTL V5.1 (Sheldrick, 1997)'
_computing_publication_material 'SHELXTL V5.1'
_computing_structure_refinement 'SHELXL-97 (Sheldrick, 1997)'
_computing_structure_solution 'SHELXS-97 (Sheldrick, 1990)'
_diffrn_ambient_temperature 150.0(2)
_diffrn_measured_fraction_theta_full 0.999
_diffrn_measured_fraction_theta_max 0.999
_diffrn_measurement_device_type 'ccd area detector'
_diffrn_measurement_method 'omega scans'
_diffrn_radiation_monochromator graphite
_diffrn_radiation_source 'sealed tube'
_diffrn_radiation_type MoK\a
_diffrn_radiation_wavelength 0.71073
_diffrn_reflns_av_R_equivalents 0.0300
_diffrn_reflns_av_sigmaI/netI 0.0266
_diffrn_reflns_limit_h_max 25
_diffrn_reflns_limit_h_min -25
_diffrn_reflns_limit_k_max 57
_diffrn_reflns_limit_k_min -57
_diffrn_reflns_limit_l_max 10
_diffrn_reflns_limit_l_min -10
_diffrn_reflns_number 18187
_diffrn_reflns_theta_full 26.39
_diffrn_reflns_theta_max 26.39
_diffrn_reflns_theta_min 1.76
_diffrn_standards_decay_% <1
_exptl_absorpt_coefficient_mu 1.148
_exptl_absorpt_correction_T_max 0.7454
_exptl_absorpt_correction_T_min 0.5373
_exptl_absorpt_correction_type multi-scan
_exptl_absorpt_process_details '(SADABS, Bruker, 1998)'
_exptl_crystal_colour colorless
_exptl_crystal_density_diffrn 1.769
_exptl_crystal_density_method 'not measured'
_exptl_crystal_description prism
_exptl_crystal_F_000 4272
_exptl_crystal_size_max 0.42
_exptl_crystal_size_mid 0.36
_exptl_crystal_size_min 0.20
_refine_diff_density_max 0.633
_refine_diff_density_min -0.422
_refine_diff_density_rms 0.081
_refine_ls_abs_structure_details 'Flack H D (1983), Acta Cryst. A39, 876-881'
_refine_ls_abs_structure_Flack -0.01(2)
_refine_ls_extinction_method none
_refine_ls_goodness_of_fit_ref 1.040
_refine_ls_hydrogen_treatment mixed
_refine_ls_matrix_type full
_refine_ls_number_parameters 268
_refine_ls_number_reflns 4122
_refine_ls_number_restraints 3
_refine_ls_restrained_S_all 1.042
_refine_ls_R_factor_all 0.0307
_refine_ls_R_factor_gt 0.0295
_refine_ls_shift/su_max 0.000
_refine_ls_shift/su_mean 0.000
_refine_ls_structure_factor_coef Fsqd
_refine_ls_weighting_details 'calc w=1/[\s^2^(Fo^2^)+(0.0482P)^2^+0.0000P] where P=(Fo^2^+2Fc^2^)/3'
_refine_ls_weighting_scheme calc
_refine_ls_wR_factor_gt 0.0735
_refine_ls_wR_factor_ref 0.0740
_reflns_number_gt 3941
_reflns_number_total 4122
_reflns_threshold_expression >2sigma(I)
_cod_data_source_file ic049787asi20040218_092415_2.cif
_cod_data_source_block 2
_cod_depositor_comments
;
The following automatic conversions were performed:
'_symmetry_cell_setting' value 'Orthorhombic' changed to 'orthorhombic'
according to '/home/saulius/struct/CIF-dictionaries/cif_core.dic'
dictionary named 'cif_core.dic' version 2.4.1 from 2010-06-29.

Automatic conversion script
Id: cif_fix_enum 1527 2010-12-29 10:47:43Z saulius 
;
_cod_original_cell_volume 8068.9(7)
_cod_original_formula_sum 'C14.50 H18 Ag F6 N6 O0.50 P'
_cod_database_code 4311532

loop_
_symmetry_equiv_pos_as_xyz
'x, y, z'
'-x, -y, z'
'x+1/4, -y+1/4, z+1/4'
'-x+1/4, y+1/4, z+1/4'
'x, y+1/2, z+1/2'
'-x, -y+1/2, z+1/2'
'x+1/4, -y+3/4, z+3/4'
'-x+1/4, y+3/4, z+3/4'
'x+1/2, y, z+1/2'
'-x+1/2, -y, z+1/2'
'x+3/4, -y+1/4, z+3/4'
'-x+3/4, y+1/4, z+3/4'
'x+1/2, y+1/2, z'
'-x+1/2, -y+1/2, z'
'x+3/4, -y+3/4, z+1/4'
'-x+3/4, y+3/4, z+1/4'

loop_
_atom_site_label
_atom_site_type_symbol
_atom_site_fract_x
_atom_site_fract_y
_atom_site_fract_z
_atom_site_U_iso_or_equiv
_atom_site_adp_type
_atom_site_occupancy
_atom_site_symmetry_multiplicity
_atom_site_calc_flag
_atom_site_refinement_flags
_atom_site_disorder_assembly
_atom_site_disorder_group
Ag Ag 0.293512(12) 0.072918(5) 0.20749(3) 0.03553(9) Uani 1 1 d . . .
C1 C 0.10676(17) 0.11951(7) 0.1118(4) 0.0306(7) Uani 1 1 d . . .
C2 C 0.15436(16) 0.09854(7) 0.1448(4) 0.0281(7) Uani 1 1 d . . .
C3 C 0.22673(18) 0.12298(7) -0.0115(4) 0.0370(8) Uani 1 1 d . . .
H3 H 0.2687 0.1251 -0.0550 0.044 Uiso 1 1 calc R . .
C4 C 0.18010(18) 0.14265(7) -0.0484(5) 0.0398(8) Uani 1 1 d . . .
H4 H 0.1902 0.1578 -0.1204 0.048 Uiso 1 1 calc R . .
C5 C 0.04183(17) 0.11924(8) 0.1837(6) 0.0453(10) Uani 1 1 d . . .
H5A H 0.0254 0.1391 0.1907 0.068 Uiso 1 1 calc R . .
H5B H 0.0442 0.1108 0.2902 0.068 Uiso 1 1 calc R . .
H5C H 0.0127 0.1076 0.1179 0.068 Uiso 1 1 calc R . .
C6 C 0.14160(17) 0.07351(7) 0.2500(4) 0.0291(7) Uani 1 1 d . . .
C7 C 0.08296(18) 0.05477(7) 0.2285(6) 0.0425(8) Uani 1 1 d . . .
H7A H 0.0948 0.0344 0.2439 0.064 Uiso 1 1 calc R . .
H7B H 0.0658 0.0574 0.1212 0.064 Uiso 1 1 calc R . .
H7C H 0.0500 0.0603 0.3063 0.064 Uiso 1 1 calc R . .
C8 C 0.1564(2) 0.07753(8) 0.6715(5) 0.0495(11) Uani 1 1 d . . .
H8A H 0.1901 0.0907 0.6339 0.074 Uiso 1 1 calc R . .
H8B H 0.1596 0.0755 0.7869 0.074 Uiso 1 1 calc R . .
H8C H 0.1139 0.0854 0.6438 0.074 Uiso 1 1 calc R . .
C9 C 0.16502(17) 0.04824(7) 0.5943(4) 0.0330(7) Uani 1 1 d . . .
C10 C 0.15423(15) 0.02197(7) 0.6918(4) 0.0303(7) Uani 1 1 d . . .
C11 C 0.09401(18) 0.00129(8) 0.8892(4) 0.0394(8) Uani 1 1 d . . .
H11 H 0.0641 0.0029 0.9741 0.047 Uiso 1 1 calc R . .
C12 C 0.11902(18) -0.02548(8) 0.8517(4) 0.0360(8) Uani 1 1 d . . .
H12 H 0.1031 -0.0422 0.9043 0.043 Uiso 1 1 calc R . .
C13 C 0.18520(16) -0.00467(7) 0.6623(4) 0.0289(7) Uani 1 1 d . . .
C14 C 0.23998(19) -0.00852(8) 0.5511(5) 0.0403(9) Uani 1 1 d . . .
H14A H 0.2673 -0.0245 0.5879 0.060 Uiso 1 1 calc R . .
H14B H 0.2654 0.0094 0.5470 0.060 Uiso 1 1 calc R . .
H14C H 0.2234 -0.0130 0.4451 0.060 Uiso 1 1 calc R . .
N1 N 0.12152(16) 0.14145(6) 0.0119(4) 0.0361(7) Uani 1 1 d . . .
N2 N 0.21414(13) 0.10061(6) 0.0857(3) 0.0305(6) Uani 1 1 d . . .
N3 N 0.18502(15) 0.06879(6) 0.3550(4) 0.0308(6) Uani 1 1 d . . .
N4 N 0.17628(13) 0.04416(5) 0.4483(4) 0.0308(6) Uani 1 1 d . . .
N5 N 0.11106(16) 0.02500(7) 0.8084(4) 0.0388(7) Uani 1 1 d . . .
N6 N 0.16573(14) -0.02840(6) 0.7416(3) 0.0303(6) Uani 1 1 d . . .
P P 0.37287(6) 0.07060(3) 0.74564(13) 0.0522(3) Uani 1 1 d . . .
F1 F 0.42212(19) 0.07517(10) 0.6048(4) 0.1155(19) Uani 1 1 d . . .
F2 F 0.3614(2) 0.10458(8) 0.7546(5) 0.1115(14) Uani 1 1 d . . .
F3 F 0.3224(3) 0.06729(10) 0.8818(6) 0.1311(19) Uani 1 1 d . . .
F4 F 0.3829(2) 0.03725(7) 0.7333(4) 0.1114(15) Uani 1 1 d . . .
F5 F 0.4311(2) 0.07517(10) 0.8647(5) 0.1127(17) Uani 1 1 d . . .
F6 F 0.31804(16) 0.06759(8) 0.6153(5) 0.0873(11) Uani 1 1 d . . .
C1S C 0.4805(13) 0.0274(3) 0.047(3) 0.076(2) Uiso 0.25 1 d PD A 1
O1S O 0.5000 0.0000 -0.0129(14) 0.076(2) Uiso 0.50 2 d SPD . 1
C2S C 0.4727(11) 0.0143(5) 0.005(3) 0.076(2) Uiso 0.25 1 d PD . 2
O2S O 0.4977(8) 0.0382(3) 0.097(2) 0.076(2) Uiso 0.25 1 d PD B 2

loop_
_atom_site_aniso_label
_atom_site_aniso_U_11
_atom_site_aniso_U_22
_atom_site_aniso_U_33
_atom_site_aniso_U_23
_atom_site_aniso_U_13
_atom_site_aniso_U_12
Ag 0.03825(13) 0.02285(11) 0.04550(15) -0.00587(11) -0.00486(13) 0.00159(10)
C1 0.0380(18) 0.0253(16) 0.0284(18) 0.0055(13) -0.0048(14) 0.0001(13)
C2 0.0364(18) 0.0198(15) 0.0282(15) 0.0003(12) -0.0038(13) -0.0018(12)
C3 0.0400(18) 0.0338(18) 0.037(2) 0.0034(15) 0.0063(16) 0.0011(14)
C4 0.049(2) 0.0313(16) 0.0391(19) 0.0109(17) 0.003(2) -0.0010(14)
C5 0.042(2) 0.039(2) 0.055(3) 0.0176(19) 0.0052(19) 0.0082(15)
C6 0.0337(16) 0.0248(16) 0.0289(18) 0.0003(13) 0.0020(12) 0.0018(13)
C7 0.0431(18) 0.0315(17) 0.053(2) 0.0081(18) -0.0095(18) -0.0068(15)
C8 0.076(3) 0.0264(19) 0.046(3) -0.0008(16) 0.012(2) 0.0000(17)
C9 0.0394(19) 0.0239(16) 0.0356(19) 0.0044(14) -0.0037(15) -0.0005(13)
C10 0.0342(15) 0.0259(15) 0.0309(17) 0.0029(14) -0.0019(15) -0.0018(12)
C11 0.045(2) 0.039(2) 0.0342(18) 0.0035(16) 0.0112(17) 0.0002(16)
C12 0.0413(19) 0.0327(18) 0.0341(18) 0.0085(14) 0.0015(15) -0.0031(15)
C13 0.0312(16) 0.0262(15) 0.0295(17) 0.0029(12) -0.0038(12) -0.0013(13)
C14 0.045(2) 0.0273(18) 0.048(2) 0.0104(15) 0.0122(18) 0.0068(15)
N1 0.0472(17) 0.0275(14) 0.0337(15) 0.0075(12) -0.0013(13) 0.0003(13)
N2 0.0363(15) 0.0279(14) 0.0273(13) 0.0009(11) 0.0015(12) 0.0021(11)
N3 0.0395(16) 0.0219(13) 0.0312(16) 0.0053(11) -0.0025(13) 0.0006(12)
N4 0.0404(14) 0.0201(11) 0.0321(15) 0.0054(12) 0.0003(15) -0.0008(10)
N5 0.0498(18) 0.0334(16) 0.0331(16) 0.0018(12) 0.0044(14) 0.0046(14)
N6 0.0380(15) 0.0245(13) 0.0283(15) 0.0051(11) -0.0007(12) 0.0000(11)
P 0.0529(6) 0.0587(7) 0.0449(7) -0.0190(5) 0.0090(5) -0.0022(5)
F1 0.092(3) 0.185(5) 0.069(2) -0.067(3) 0.026(2) -0.077(3)
F2 0.149(3) 0.065(2) 0.121(4) -0.034(2) -0.006(3) -0.003(2)
F3 0.183(5) 0.112(3) 0.098(3) -0.030(2) 0.096(3) -0.031(3)
F4 0.198(4) 0.069(2) 0.067(2) -0.0157(18) -0.018(3) 0.050(2)
F5 0.106(3) 0.166(4) 0.066(2) -0.060(3) -0.024(2) 0.030(3)
F6 0.0518(17) 0.099(3) 0.111(3) -0.033(2) -0.0166(19) 0.0031(16)

loop_
_atom_type_symbol
_atom_type_description
_atom_type_scat_dispersion_real
_atom_type_scat_dispersion_imag
_atom_type_scat_source
C C 0.0033 0.0016 'International Tables Vol C Tables 4.2.6.8 and 6.1.1.4'
H H 0.0000 0.0000 'International Tables Vol C Tables 4.2.6.8 and 6.1.1.4'
N N 0.0061 0.0033 'International Tables Vol C Tables 4.2.6.8 and 6.1.1.4'
F F 0.0171 0.0103 'International Tables Vol C Tables 4.2.6.8 and 6.1.1.4'
P P 0.1023 0.0942 'International Tables Vol C Tables 4.2.6.8 and 6.1.1.4'
Ag Ag -0.8971 1.1015 'International Tables Vol C Tables 4.2.6.8 and 6.1.1.4'
O O 0.0106 0.0060 'International Tables Vol C Tables 4.2.6.8 and 6.1.1.4'

loop_
_geom_angle_atom_site_label_1
_geom_angle_atom_site_label_2
_geom_angle_atom_site_label_3
_geom_angle
_geom_angle_site_symmetry_1
_geom_angle_site_symmetry_3
_geom_angle_publ_flag
N6 Ag N2 145.96(10) 10_554 . ?
N6 Ag N1 110.94(11) 10_554 3 ?
N2 Ag N1 100.84(11) . 3 ?
N6 Ag N3 101.49(9) 10_554 . ?
N2 Ag N3 68.67(9) . . ?
N1 Ag N3 123.89(10) 3 . ?
N1 C1 C2 118.6(3) . . ?
N1 C1 C5 117.9(3) . . ?
C2 C1 C5 123.4(3) . . ?
N2 C2 C1 121.7(3) . . ?
N2 C2 C6 116.4(3) . . ?
C1 C2 C6 122.0(3) . . ?
N2 C3 C4 120.9(3) . . ?
N1 C4 C3 122.5(3) . . ?
N3 C6 C2 114.9(3) . . ?
N3 C6 C7 123.6(3) . . ?
C2 C6 C7 121.4(3) . . ?
N4 C9 C10 116.5(3) . . ?
N4 C9 C8 125.0(3) . . ?
C10 C9 C8 118.4(3) . . ?
N5 C10 C13 121.7(3) . . ?
N5 C10 C9 115.1(3) . . ?
C13 C10 C9 123.2(3) . . ?
N5 C11 C12 121.2(3) . . ?
N6 C12 C11 121.2(3) . . ?
N6 C13 C10 119.1(3) . . ?
N6 C13 C14 116.5(3) . . ?
C10 C13 C14 124.4(3) . . ?
C4 N1 C1 118.7(3) . . ?
C4 N1 Ag 121.9(2) . 11_454 ?
C1 N1 Ag 119.3(3) . 11_454 ?
C2 N2 C3 117.5(3) . . ?
C2 N2 Ag 116.8(2) . . ?
C3 N2 Ag 123.7(2) . . ?
C6 N3 N4 115.9(3) . . ?
C6 N3 Ag 105.5(2) . . ?
N4 N3 Ag 116.49(19) . . ?
C9 N4 N3 116.8(3) . . ?
C11 N5 C10 117.8(3) . . ?
C13 N6 C12 118.4(3) . . ?
C13 N6 Ag 124.8(2) . 10 ?
C12 N6 Ag 116.8(2) . 10 ?
F4 P F3 92.4(2) . . ?
F4 P F1 89.7(2) . . ?
F3 P F1 177.4(3) . . ?
F4 P F5 94.1(2) . . ?
F3 P F5 93.2(3) . . ?
F1 P F5 88.1(2) . . ?
F4 P F6 87.9(2) . . ?
F3 P F6 91.2(3) . . ?
F1 P F6 87.3(2) . . ?
F5 P F6 175.0(3) . . ?
F4 P F2 178.6(2) . . ?
F3 P F2 87.8(2) . . ?
F1 P F2 90.0(2) . . ?
F5 P F2 87.3(2) . . ?
F6 P F2 90.7(2) . . ?
C1S O1S C1S 138(2) . 2_655 ?
O2S C2S C2S 110.4(18) . 2_655 ?

loop_
_geom_bond_atom_site_label_1
_geom_bond_atom_site_label_2
_geom_bond_distance
_geom_bond_site_symmetry_2
_geom_bond_publ_flag
Ag N6 2.240(3) 10_554 ?
Ag N2 2.323(3) . ?
Ag N1 2.352(3) 3 ?
Ag N3 2.577(3) . ?
C1 N1 1.353(4) . ?
C1 C2 1.410(5) . ?
C1 C5 1.476(5) . ?
C2 N2 1.339(4) . ?
C2 C6 1.481(5) . ?
C3 N2 1.344(4) . ?
C3 C4 1.362(5) . ?
C4 N1 1.317(5) . ?
C6 N3 1.281(5) . ?
C6 C7 1.503(5) . ?
C8 C9 1.512(5) . ?
C9 N4 1.268(5) . ?
C9 C10 1.482(4) . ?
C10 N5 1.337(5) . ?
C10 C13 1.409(4) . ?
C11 N5 1.337(5) . ?
C11 C12 1.377(5) . ?
C12 N6 1.348(5) . ?
C13 N6 1.346(4) . ?
C13 C14 1.483(5) . ?
N1 Ag 2.352(3) 11_454 ?
N3 N4 1.394(4) . ?
N6 Ag 2.240(3) 10 ?
P F4 1.557(3) . ?
P F3 1.560(4) . ?
P F1 1.580(4) . ?
P F5 1.583(4) . ?
P F6 1.587(4) . ?
P F2 1.589(4) . ?
C1S O1S 1.420(7) . ?
O1S C1S 1.420(7) 2_655 ?
C2S O2S 1.439(8) . ?
C2S C2S 1.74(5) 2_655 ?

loop_
_geom_torsion_atom_site_label_1
_geom_torsion_atom_site_label_2
_geom_torsion_atom_site_label_3
_geom_torsion_atom_site_label_4
_geom_torsion
_geom_torsion_site_symmetry_1
_geom_torsion_site_symmetry_2
_geom_torsion_site_symmetry_3
_geom_torsion_site_symmetry_4
_geom_torsion_publ_flag
N1 C1 C2 N2 3.1(5) . . . . ?
C5 C1 C2 N2 -175.3(3) . . . . ?
N1 C1 C2 C6 -178.6(3) . . . . ?
C5 C1 C2 C6 2.9(5) . . . . ?
N2 C3 C4 N1 2.2(6) . . . . ?
N2 C2 C6 N3 45.7(4) . . . . ?
C1 C2 C6 N3 -132.7(3) . . . . ?
N2 C2 C6 C7 -132.1(4) . . . . ?
C1 C2 C6 C7 49.5(5) . . . . ?
N4 C9 C10 N5 -145.1(3) . . . . ?
C8 C9 C10 N5 29.9(5) . . . . ?
N4 C9 C10 C13 33.0(5) . . . . ?
C8 C9 C10 C13 -152.0(4) . . . . ?
N5 C11 C12 N6 5.9(6) . . . . ?
N5 C10 C13 N6 7.5(5) . . . . ?
C9 C10 C13 N6 -170.4(3) . . . . ?
N5 C10 C13 C14 -170.8(3) . . . . ?
C9 C10 C13 C14 11.3(5) . . . . ?
C3 C4 N1 C1 -1.4(6) . . . . ?
C3 C4 N1 Ag 176.5(3) . . . 11_454 ?
C2 C1 N1 C4 -1.2(5) . . . . ?
C5 C1 N1 C4 177.4(4) . . . . ?
C2 C1 N1 Ag -179.2(2) . . . 11_454 ?
C5 C1 N1 Ag -0.6(4) . . . 11_454 ?
C1 C2 N2 C3 -2.3(5) . . . . ?
C6 C2 N2 C3 179.3(3) . . . . ?
C1 C2 N2 Ag 162.4(2) . . . . ?
C6 C2 N2 Ag -16.0(4) . . . . ?
C4 C3 N2 C2 -0.3(5) . . . . ?
C4 C3 N2 Ag -163.8(3) . . . . ?
N6 Ag N2 C2 73.9(3) 10_554 . . . ?
N1 Ag N2 C2 -127.1(2) 3 . . . ?
N3 Ag N2 C2 -4.8(2) . . . . ?
N6 Ag N2 C3 -122.4(3) 10_554 . . . ?
N1 Ag N2 C3 36.5(3) 3 . . . ?
N3 Ag N2 C3 158.9(3) . . . . ?
C2 C6 N3 N4 -175.8(3) . . . . ?
C7 C6 N3 N4 2.0(5) . . . . ?
C2 C6 N3 Ag -45.3(3) . . . . ?
C7 C6 N3 Ag 132.5(3) . . . . ?
N6 Ag N3 C6 -118.9(2) 10_554 . . . ?
N2 Ag N3 C6 27.0(2) . . . . ?
N1 Ag N3 C6 115.9(2) 3 . . . ?
N6 Ag N3 N4 11.3(2) 10_554 . . . ?
N2 Ag N3 N4 157.2(3) . . . . ?
N1 Ag N3 N4 -113.9(2) 3 . . . ?
C10 C9 N4 N3 178.6(3) . . . . ?
C8 C9 N4 N3 4.0(5) . . . . ?
C6 N3 N4 C9 -113.5(4) . . . . ?
Ag N3 N4 C9 121.5(3) . . . . ?
C12 C11 N5 C10 -1.3(6) . . . . ?
C13 C10 N5 C11 -5.3(5) . . . . ?
C9 C10 N5 C11 172.8(3) . . . . ?
C10 C13 N6 C12 -2.9(5) . . . . ?
C14 C13 N6 C12 175.6(3) . . . . ?
C10 C13 N6 Ag 178.2(2) . . . 10 ?
C14 C13 N6 Ag -3.4(4) . . . 10 ?
C11 C12 N6 C13 -3.5(5) . . . . ?
C11 C12 N6 Ag 175.5(3) . . . 10 ?
